data_4516224
loop_
_publ_author_name
'Wu, Bo'
'Lai, Yuan'
'Qi, Xiufang'
'Du, Huiying'
'Pei, Chonghua'

_publ_section_title
;
 Facile Synthesis and Accelerated Combustion Effect of
 Micro-/Nanostructured Amorphous and Crystalline Metal Coordination
 Compounds Based on N,N-Bis[1H-tetrazol-5-yl]amine
;
_journal_name_full 'ACS Applied Energy Materials'
_journal_paper_doi 10.1021/acsaem.9b01743
_journal_year 2019
_chemical_formula_moiety 'C4 H8 N18 O2 Zn, 2(H2 O)'
_chemical_formula_sum 'C4 H12 N18 O4 Zn'
_chemical_formula_weight 441.69
_space_group_crystal_system monoclinic
_space_group_IT_number 14
_space_group_name_Hall '-P 2ybc'
_space_group_name_H-M_alt 'P 1 21/c 1'
_atom_sites_solution_hydrogens difmap
_audit_creation_method SHELXL-2014/7
_cell_angle_alpha 90
_cell_angle_beta 107.247(4)
_cell_angle_gamma 90
_cell_formula_units_Z 2
_cell_length_a 7.5459(8)
_cell_length_b 15.0295(13)
_cell_length_c 6.8209(6)
_cell_measurement_reflns_used 1481
_cell_measurement_temperature 173(2)
_cell_measurement_theta_max 25.23
_cell_measurement_theta_min 3.14
_cell_volume 738.78(12)
_computing_structure_refinement 'SHELXL-2014/7 (Sheldrick, 2014)'
_diffrn_ambient_temperature 173(2)
_diffrn_measured_fraction_theta_full 0.995
_diffrn_measured_fraction_theta_max 0.993
_diffrn_measurement_device_type 'PHOTON 100 CMOS detector'
_diffrn_measurement_method 'omega scan'
_diffrn_radiation_type MoK\a
_diffrn_radiation_wavelength 0.71073
_diffrn_reflns_av_R_equivalents 0.0619
_diffrn_reflns_av_unetI/netI 0.0574
_diffrn_reflns_Laue_measured_fraction_full 0.995
_diffrn_reflns_Laue_measured_fraction_max 0.993
_diffrn_reflns_limit_h_max 9
_diffrn_reflns_limit_h_min -9
_diffrn_reflns_limit_k_max 18
_diffrn_reflns_limit_k_min -15
_diffrn_reflns_limit_l_max 7
_diffrn_reflns_limit_l_min -8
_diffrn_reflns_number 4290
_diffrn_reflns_point_group_measured_fraction_full 0.995
_diffrn_reflns_point_group_measured_fraction_max 0.993
_diffrn_reflns_theta_full 25.242
_diffrn_reflns_theta_max 25.369
_diffrn_reflns_theta_min 3.135
_diffrn_source 'fine-focus sealed tube'
_exptl_absorpt_coefficient_mu 1.732
_exptl_absorpt_correction_T_max 0.7452
_exptl_absorpt_correction_T_min 0.6716
_exptl_absorpt_correction_type multi-scan
_exptl_absorpt_process_details 'SADABS (Bruker, 2014)'
_exptl_crystal_density_diffrn 1.986
_exptl_crystal_description column
_exptl_crystal_F_000 448
_exptl_crystal_size_max 0.210
_exptl_crystal_size_mid 0.130
_exptl_crystal_size_min 0.120
_refine_diff_density_max 1.019
_refine_diff_density_min -0.432
_refine_diff_density_rms 0.112
_refine_ls_extinction_method none
_refine_ls_goodness_of_fit_ref 1.049
_refine_ls_hydrogen_treatment refxyz
_refine_ls_matrix_type full
_refine_ls_number_parameters 142
_refine_ls_number_reflns 1347
_refine_ls_number_restraints 5
_refine_ls_restrained_S_all 1.047
_refine_ls_R_factor_all 0.0729
_refine_ls_R_factor_gt 0.0464
_refine_ls_shift/su_max 0.000
_refine_ls_shift/su_mean 0.000
_refine_ls_structure_factor_coef Fsqd
_refine_ls_weighting_details 'w=1/[\s^2^(Fo^2^)+(0.0484P)^2^+2.6082P] where P=(Fo^2^+2Fc^2^)/3'
_refine_ls_weighting_scheme calc
_refine_ls_wR_factor_gt 0.1052
_refine_ls_wR_factor_ref 0.1154
_reflns_Friedel_coverage 0.000
_reflns_number_gt 1016
_reflns_number_total 1347
_reflns_threshold_expression 'I > 2\s(I)'
_cod_data_source_file 1873236.cif
_cod_data_source_block 1873236
_cod_original_sg_symbol_H-M 'P 21/c'
_cod_database_code 4516224
_shelx_shelxl_version_number 2014/7
_shelx_space_group_comment
;
The symmetry employed for this shelxl refinement is uniquely defined
by the following loop, which should always be used as a source of
symmetry information in preference to the above space-group names.
They are only intended as comments.
;
_shelx_estimated_absorpt_t_min 0.712
_shelx_estimated_absorpt_t_max 0.819

loop_
_space_group_symop_operation_xyz
'x, y, z'
'-x, y+1/2, -z+1/2'
'-x, -y, -z'
'x, -y-1/2, z-1/2'

loop_
_atom_site_label
_atom_site_type_symbol
_atom_site_fract_x
_atom_site_fract_y
_atom_site_fract_z
_atom_site_U_iso_or_equiv
_atom_site_adp_type
_atom_site_occupancy
_atom_site_site_symmetry_order
_atom_site_calc_flag
_atom_site_refinement_flags_posn
_atom_site_refinement_flags_adp
_atom_site_refinement_flags_occupancy
C1 C 0.4224(6) 0.9617(3) 0.2207(7) 0.0121(10) Uani 1 1 d . . .
C2 C 0.2561(6) 0.8268(3) 0.0917(7) 0.0106(10) Uani 1 1 d . . .
N1 N 0.4043(6) 0.8700(3) 0.2179(6) 0.0159(9) Uani 1 1 d D . .
H1 H 0.498(6) 0.837(3) 0.304(7) 0.019 Uiso 1 1 d D U .
N2 N 0.2818(5) 1.0188(3) 0.1481(6) 0.0147(9) Uani 1 1 d . . .
N3 N 0.3639(6) 1.0995(3) 0.1813(7) 0.0171(10) Uani 1 1 d . . .
N4 N 0.5414(5) 1.0898(3) 0.2696(7) 0.0164(9) Uani 1 1 d . . .
N5 N 0.5845(5) 1.0017(3) 0.2971(6) 0.0158(9) Uani 1 1 d . . .
N6 N 0.0998(5) 0.8634(3) -0.0292(6) 0.0129(9) Uani 1 1 d . . .
N7 N -0.0054(5) 0.7931(3) -0.1272(6) 0.0139(9) Uani 1 1 d . . .
N8 N 0.0803(5) 0.7190(3) -0.0684(6) 0.0149(9) Uani 1 1 d . . .
N9 N 0.2454(5) 0.7387(3) 0.0685(6) 0.0134(9) Uani 1 1 d D . .
H9 H 0.321(6) 0.693(3) 0.133(7) 0.016 Uiso 1 1 d D U .
O1 O -0.0480(5) 0.9605(2) 0.2805(6) 0.0215(9) Uani 1 1 d D . .
H1A H -0.013(8) 0.913(2) 0.327(8) 0.026 Uiso 1 1 d D U .
H1B H -0.150(4) 0.970(4) 0.290(9) 0.026 Uiso 1 1 d D U .
O2 O 0.6442(5) 0.7668(2) 0.5060(6) 0.0227(9) Uani 1 1 d D . .
H2A H 0.728(6) 0.785(4) 0.605(6) 0.027 Uiso 1 1 d D U .
H2B H 0.669(8) 0.720(2) 0.461(8) 0.027 Uiso 1 1 d D U .
Zn1 Zn 0.0000 1.0000 0.0000 0.0112(2) Uani 1 2 d S . P

loop_
_atom_site_aniso_label
_atom_site_aniso_U_11
_atom_site_aniso_U_22
_atom_site_aniso_U_33
_atom_site_aniso_U_23
_atom_site_aniso_U_13
_atom_site_aniso_U_12
C1 0.011(2) 0.013(2) 0.010(2) 0.001(2) 0.0007(19) -0.0027(19)
C2 0.012(2) 0.009(2) 0.010(2) 0.0000(19) 0.0020(19) 0.0021(18)
N1 0.012(2) 0.009(2) 0.021(2) 0.0002(18) -0.0031(18) 0.0025(17)
N2 0.013(2) 0.010(2) 0.020(2) -0.0012(17) 0.0034(17) 0.0007(15)
N3 0.013(2) 0.012(2) 0.024(2) -0.0029(19) 0.0027(18) -0.0037(17)
N4 0.014(2) 0.011(2) 0.023(2) -0.0011(18) 0.0036(18) 0.0005(16)
N5 0.014(2) 0.013(2) 0.020(2) -0.003(2) 0.0037(16) 0.0006(19)
N6 0.009(2) 0.012(2) 0.015(2) 0.0023(17) -0.0003(16) -0.0015(16)
N7 0.012(2) 0.011(2) 0.018(2) -0.0019(18) 0.0032(17) 0.0009(16)
N8 0.012(2) 0.010(2) 0.021(2) -0.0023(19) 0.0034(18) -0.0023(16)
N9 0.010(2) 0.009(2) 0.019(2) -0.0023(18) -0.0002(17) 0.0025(16)
O1 0.022(2) 0.023(2) 0.025(2) 0.0142(17) 0.0162(17) 0.0181(16)
O2 0.021(2) 0.015(2) 0.024(2) -0.0086(17) -0.0038(16) 0.0056(15)
Zn1 0.0076(4) 0.0100(4) 0.0146(4) 0.0004(4) 0.0010(3) 0.0009(3)

loop_
_atom_type_symbol
_atom_type_description
_atom_type_scat_dispersion_real
_atom_type_scat_dispersion_imag
_atom_type_scat_source
C C 0.0033 0.0016 'International Tables Vol C Tables 4.2.6.8 and 6.1.1.4'
H H 0.0000 0.0000 'International Tables Vol C Tables 4.2.6.8 and 6.1.1.4'
N N 0.0061 0.0033 'International Tables Vol C Tables 4.2.6.8 and 6.1.1.4'
O O 0.0106 0.0060 'International Tables Vol C Tables 4.2.6.8 and 6.1.1.4'
Zn Zn 0.2839 1.4301 'International Tables Vol C Tables 4.2.6.8 and 6.1.1.4'

loop_
_geom_angle_atom_site_label_1
_geom_angle_atom_site_label_2
_geom_angle_atom_site_label_3
_geom_angle
_geom_angle_site_symmetry_1
_geom_angle_site_symmetry_3
N5 C1 N2 113.0(4) . .
N5 C1 N1 122.3(4) . .
N2 C1 N1 124.7(4) . .
N9 C2 N6 108.8(4) . .
N9 C2 N1 124.0(4) . .
N6 C2 N1 127.1(4) . .
C2 N1 C1 122.9(4) . .
C2 N1 H1 119(3) . .
C1 N1 H1 118(3) . .
C1 N2 N3 103.9(4) . .
C1 N2 Zn1 132.3(3) . .
N3 N2 Zn1 123.7(3) . .
N4 N3 N2 109.5(4) . .
N3 N4 N5 110.1(4) . .
C1 N5 N4 103.4(4) . .
C2 N6 N7 105.1(4) . .
C2 N6 Zn1 125.8(3) . .
N7 N6 Zn1 126.5(3) . .
N8 N7 N6 110.4(4) . .
N7 N8 N9 107.5(4) . .
C2 N9 N8 108.1(4) . .
C2 N9 H9 133(3) . .
N8 N9 H9 119(3) . .
Zn1 O1 H1A 119(4) . .
Zn1 O1 H1B 116(4) . .
H1A O1 H1B 110(6) . .
H2A O2 H2B 113(6) . .
N2 Zn1 N2 180.0 3_575 .
N2 Zn1 O1 91.33(15) 3_575 3_575
N2 Zn1 O1 88.67(15) . 3_575
N2 Zn1 O1 88.67(15) 3_575 .
N2 Zn1 O1 91.33(15) . .
O1 Zn1 O1 180.0 3_575 .
N2 Zn1 N6 98.96(14) 3_575 .
N2 Zn1 N6 81.04(14) . .
O1 Zn1 N6 91.39(14) 3_575 .
O1 Zn1 N6 88.61(14) . .
N2 Zn1 N6 81.04(14) 3_575 3_575
N2 Zn1 N6 98.96(14) . 3_575
O1 Zn1 N6 88.61(14) 3_575 3_575
O1 Zn1 N6 91.39(14) . 3_575
N6 Zn1 N6 180.0(2) . 3_575

loop_
_geom_bond_atom_site_label_1
_geom_bond_atom_site_label_2
_geom_bond_distance
_geom_bond_site_symmetry_2
C1 N5 1.324(6) .
C1 N2 1.341(6) .
C1 N1 1.384(6) .
C2 N9 1.333(6) .
C2 N6 1.341(6) .
C2 N1 1.357(6) .
N1 H1 0.91(4) .
N2 N3 1.350(5) .
N2 Zn1 2.086(4) .
N3 N4 1.304(6) .
N4 N5 1.362(6) .
N6 N7 1.371(5) .
N6 Zn1 2.216(4) .
N7 N8 1.290(5) .
N8 N9 1.349(5) .
N9 H9 0.93(4) .
O1 Zn1 2.134(4) .
O1 H1A 0.80(2) .
O1 H1B 0.80(2) .
O2 H2A 0.82(2) .
O2 H2B 0.82(2) .
Zn1 N2 2.085(4) 3_575
Zn1 O1 2.134(4) 3_575
Zn1 N6 2.216(4) 3_575
